data_5000405
loop_
_publ_author_name
'Karet, Gail B.'
'Streib, William E.'
'Bollinger, John C.'
'Christou, George'
'Sun, Ziming'
'Hendrickson, David N.'

_publ_section_title
;
 Stepwise assembly of a polyoxovanadate from mononuclear units in an
 organic solvent: carboxylate-stabilised fragments in the conversion of
 [VOCl4]2&#x2212; to [V15O36]5&#x2212;
;
_journal_issue 22
_journal_name_full 'Chemical Communications'
_journal_page_first 2249
_journal_page_last 2250
_journal_paper_doi 10.1039/a906448f
_chemical_formula_moiety '5(C8 H20 N 1+), O36 V15 5-, 1.28(C2 H3 N)'
_chemical_formula_sum 'C42.56 H103.84 N6.28 O36 V15'
_chemical_formula_weight 2043.92
_space_group_IT_number 15
_symmetry_cell_setting monoclinic
_symmetry_space_group_name_Hall '-C 2yc'
_symmetry_space_group_name_H-M 'C 1 2/c 1'
_cell_angle_alpha 90
_cell_angle_beta 107.560(7)
_cell_angle_gamma 90
_cell_formula_units_Z 4
_cell_length_a 22.105(3)
_cell_length_b 13.7840(19)
_cell_length_c 26.604(4)
_cell_measurement_reflns_used 132
_cell_measurement_temperature 101
_cell_measurement_theta_max 15.77
_cell_measurement_theta_min 10.8
_cell_volume 7728.4(18)
_diffrn_ambient_temperature 101
_diffrn_detector_area_resol_mean ?
_diffrn_measured_fraction_theta_full 1
_diffrn_measured_fraction_theta_max 1
_diffrn_measurement_device_type 'refurbished Picker diffractometer'
_diffrn_measurement_method '\q/2\q scans'
_diffrn_radiation_type 'Mo K\a'
_diffrn_radiation_wavelength 0.71069
_diffrn_reflns_av_R_equivalents 0.064
_diffrn_reflns_limit_h_max 26
_diffrn_reflns_limit_h_min -26
_diffrn_reflns_limit_k_max 16
_diffrn_reflns_limit_k_min -3
_diffrn_reflns_limit_l_max 31
_diffrn_reflns_limit_l_min -31
_diffrn_reflns_number 13681
_diffrn_reflns_theta_full 25
_diffrn_reflns_theta_max 25
_diffrn_reflns_theta_min 3
_diffrn_standards_decay_% 0.9
_diffrn_standards_interval_count 300
_diffrn_standards_number 4
_exptl_absorpt_coefficient_mu 1.8029
_exptl_absorpt_correction_T_max 0.815
_exptl_absorpt_correction_T_min 0.714
_exptl_absorpt_correction_type analytical
_exptl_absorpt_process_details Tompa
_exptl_crystal_colour Black
_exptl_crystal_density_diffrn 1.757
_exptl_crystal_density_meas ?
_exptl_crystal_density_method 'not measured'
_exptl_crystal_description needle
_exptl_crystal_F_000 4143
_exptl_crystal_size_max .56
_exptl_crystal_size_mid .16
_exptl_crystal_size_min .14
_refine_diff_density_max 1.00
_refine_diff_density_min -0.97
_refine_ls_abs_structure_details none
_refine_ls_abs_structure_Flack ?
_refine_ls_extinction_coef 0.3841E-7
_refine_ls_extinction_expression
;
Larson, A. C. (1967).  Acta Cryst. 23, p. 664.  Eq. (3)
;
_refine_ls_extinction_method Zachariasen
_refine_ls_goodness_of_fit_ref 2.5203
_refine_ls_hydrogen_treatment noref
_refine_ls_matrix_type full
_refine_ls_number_parameters 329
_refine_ls_number_reflns 4190
_refine_ls_R_factor_gt 0.1111
_refine_ls_shift/su_max 0.2286
_refine_ls_structure_factor_coef F
_refine_ls_weighting_details w^-1^=\s^2^(F)+(.05F)^2^
_refine_ls_weighting_scheme calc
_refine_ls_wR_factor_ref 0.1125
_reflns_number_gt 4190
_reflns_number_total 6847
_reflns_threshold_expression F^2^>2.33\s(F^2^)
_cod_original_sg_symbol_H-M 'C 2/c'
_cod_database_code 5000405

loop_
_symmetry_equiv_pos_as_xyz
x,y,z
1/2+x,1/2+y,z
-x,y,1/2-z
1/2-x,1/2+y,1/2-z
x,-y,1/2+z
1/2+x,1/2-y,1/2+z
-x,-y,-z
1/2-x,1/2-y,-z

loop_
_atom_site_label
_atom_site_type_symbol
_atom_site_fract_x
_atom_site_fract_y
_atom_site_fract_z
_atom_site_U_iso_or_equiv
_atom_site_adp_type
_atom_site_occupancy
_atom_site_disorder_group
_atom_site_disorder_assembly
V1 V 1 0.5392(3) 0.25 0.0275(15) Uani 1 0 .
V2 V 0.99886(10) 0.4455(2) 0.14682(10) 0.0271(11) Uani 1 0 .
V3 V 0.87024(10) 0.4098(2) 0.15476(10) 0.0320(11) Uani 1 0 .
V4 V 1.12870(10) 0.4108(3) 0.21998(10) 0.0354(11) Uani 1 0 .
V5 V 0.91450(10) 0.2205(2) 0.12556(10) 0.0281(13) Uani 1 0 .
V6 V 1.08240(10) 0.2219(2) 0.16745(10) 0.0295(13) Uani 1 0 .
V7 V 0.9991(2) 0.0698(3) 0.1869(2) 0.0621(15) Uani 1 0 .
V8 V 0.86236(10) 0.1747(2) 0.21602(10) 0.0312(13) Uani 1 0 .
O9 O 0.9420(5) 0.4912(9) 0.1840(4) 0.030(4) Uani 1 0 .
O10 O 1.0567(5) 0.4934(8) 0.2116(5) 0.031(4) Uani 1 0 .
O11 O 0.9372(5) 0.3524(8) 0.1208(4) 0.026(4) Uani 1 0 .
O12 O 1.0625(5) 0.3549(8) 0.1529(4) 0.024(4) Uani 1 0 .
O13 O 0.8594(5) 0.2745(8) 0.1629(4) 0.025(4) Uani 1 0 .
O14 O 0.8420(5) 0.4370(9) 0.2102(4) 0.032(4) Uani 1 0 .
O15 O 1.1384(5) 0.2753(9) 0.2314(4) 0.031(4) Uani 1 0 .
O16 O 0.9994(5) 0.1855(8) 0.1354(4) 0.029(4) Uani 1 0 .
O17 O 0.9174(5) 0.1215(9) 0.1761(4) 0.031(4) Uani 1 0 .
O18 O 1.0808(5) 0.1219(9) 0.2170(4) 0.032(4) Uani 1 0 .
O19 O 1 0.0126(15) 0.25 0.061(9) Uani 1 0 .
O20 O 1 0.6561(12) 0.25 0.035(7) Uani 1 0 .
O21 O 0.9965(5) 0.5182(9) 0.1001(4) 0.031(4) Uani 1 0 .
O22 O 0.8174(5) 0.4532(9) 0.1048(5) 0.040(5) Uani 1 0 .
O23 O 1.1816(6) 0.4543(11) 0.1950(5) 0.055(6) Uani 1 0 .
O24 O 0.8743(5) 0.1855(10) 0.0690(4) 0.036(5) Uani 1 0 .
O25 O 1.1246(6) 0.1851(11) 0.1311(5) 0.046(5) Uani 1 0 .
O26 O 1.0004(7) -0.0214(11) 0.1507(7) 0.072(7) Uani 1 0 .
O27 O 0.7962(5) 0.1178(10) 0.2001(4) 0.040(5) Uani 1 0 .
N28 N 1.1743(6) 0.5647(13) 0.0466(5) 0.040(6) Uani 1 0 .
C29 C 1.1472(10) 0.491(2) 0.0764(11) 0.074(11) Uani 1 0 .
C30 C 1.1274(14) 0.394(2) 0.0472(12) 0.093(15) Uani 1 0 .
C31 C 1.1933(11) 0.649(2) 0.0824(10) 0.086(13) Uani 1 0 .
C32 C 1.2167(12) 0.737(2) 0.0634(13) 0.097(14) Uani 1 0 .
C33 C 1.1237(9) 0.5958(17) -0.0015(8) 0.050(8) Uani 1 0 .
C34 C 1.0631(9) 0.6334(18) 0.0059(7) 0.056(9) Uani 1 0 .
C35 C 1.2297(8) 0.5303(14) 0.0316(7) 0.034(7) Uani 1 0 .
C36 C 1.2831(9) 0.4937(17) 0.0746(8) 0.050(8) Uani 1 0 .
N37 N 1.1498(7) -0.2055(13) 0.2394(6) 0.043(7) Uani 1 0 .
C38 C 1.1661(16) -0.312(3) 0.2599(14) 0.060(9) Uiso 0.67351 0 .
C39 C 1.2228(11) -0.3260(18) 0.3016(10) 0.054(6) Uiso 0.924709 0 .
C40 C 1.1959(12) -0.169(2) 0.2143(11) 0.043(6) Uiso 0.75171 0 .
C41 C 1.1840(15) -0.063(3) 0.1864(13) 0.055(9) Uiso 0.705677 0 .
C42 C 1.0815(10) -0.1949(17) 0.2024(9) 0.030(5) Uiso 0.743763 0 .
C43 C 1.0657(10) -0.2526(15) 0.1528(9) 0.050(5) Uiso 0.998564 0 .
C44 C 1.1563(15) -0.128(2) 0.2863(13) 0.065(9) Uiso 0.735977 0 .
C45 C 1.1161(15) -0.159(2) 0.3223(13) 0.070(9) Uiso 0.780323 0 .
C46 C 1.218(5) -0.232(9) 0.268(5) 0.11(3) Uiso 0.278307 0 .
C47 C 1.166(3) -0.105(5) 0.210(3) 0.047(16) Uiso 0.308673 0 .
C48 C 1.199(3) -0.121(5) 0.172(3) 0.085(19) Uiso 0.429366 0 .
C49 C 1.124(3) -0.284(6) 0.208(3) 0.044(18) Uiso 0.274947 0 .
C50 C 1.104(2) -0.183(4) 0.271(2) 0.052(14) Uiso 0.394475 0 .
N51 N 0.9724(15) -0.020(3) 0.0018(14) 0.053(9) Uiso 0.5 0 .
C52 C 1.0204(15) -0.063(2) -0.0262(12) 0.069(9) Uiso 0.813825 0 .
C53 C 1.001(4) -0.134(7) -0.009(4) 0.14(3) Uiso 0.443147 0 .
C54 C 0.9519(19) -0.092(3) 0.0367(17) 0.062(11) Uiso 0.549332 0 .
C55 C 0.942(3) -0.184(4) 0.013(2) 0.095(18) Uiso 0.527122 0 .
C56 C 0.908(2) 0.062(4) -0.035(2) 0.080(14) Uiso 0.540589 0 .
C57 C 0.850(3) 0.013(4) -0.039(2) 0.084(16) Uiso 0.4875 0 .
C58 C 0.913(2) -0.010(4) -0.0508(19) 0.089(14) Uiso 0.638486 0 .
C59 C 0.868(2) 0.674(4) 0.092(2) 0.032(13) Uiso 0.317341 0 .
C60 C 0.882(4) 0.741(7) 0.072(3) 0.08(2) Uiso 0.317341 0 .
N61 N 0.897(3) -0.190(5) 0.057(2) 0.061(16) Uiso 0.317341 0 .
C62 C 0.719(2) 0.634(4) 0.060(2) 0.033(13) Uiso 0.3273 0 .
C63 C 0.759(3) 0.702(5) 0.044(2) 0.044(15) Uiso 0.3273 0 .
N64 N 0.770(3) 0.761(5) 0.018(2) 0.063(16) Uiso 0.3273 0 .
H1 H 1.1784 0.478 0.1088 0.0867 Uiso 1 0 .
H2 H 1.1109 0.5192 0.0823 0.0867 Uiso 1 0 .
H3 H 1.1117 0.3527 0.0691 0.1063 Uiso 1 0 .
H4 H 1.095 0.4059 0.0152 0.1063 Uiso 1 0 .
H5 H 1.1629 0.3656 0.0406 0.1063 Uiso 1 0 .
H6 H 1.157 0.6678 0.0922 0.0976 Uiso 1 0 .
H7 H 1.2258 0.6281 0.1127 0.0976 Uiso 1 0 .
H8 H 1.254 0.7219 0.0543 0.1074 Uiso 1 0 .
H9 H 1.1852 0.7612 0.0334 0.1074 Uiso 1 0 .
H10 H 1.2264 0.7846 0.0905 0.1074 Uiso 1 0 .
H11 H 1.141 0.6457 -0.0177 0.06 Uiso 1 0 .
H12 H 1.1134 0.5414 -0.0247 0.06 Uiso 1 0 .
H13 H 1.0715 0.6899 0.0273 0.0677 Uiso 1 0 .
H14 H 1.0337 0.649 -0.0275 0.0677 Uiso 1 0 .
H15 H 1.0448 0.585 0.0225 0.0677 Uiso 1 0 .
H16 H 1.2159 0.48 0.0065 0.0429 Uiso 1 0 .
H17 H 1.2446 0.5835 0.0158 0.0429 Uiso 1 0 .
H18 H 1.269 0.4417 0.0917 0.0625 Uiso 1 0 .
H19 H 1.3154 0.4714 0.0608 0.0625 Uiso 1 0 .
H20 H 1.2993 0.5443 0.0993 0.0625 Uiso 1 0 .

loop_
_atom_type_symbol
_atom_type_description
_atom_type_scat_dispersion_real
_atom_type_scat_dispersion_imag
_atom_type_scat_source
V V 0.267 0.53 'International Tables Vol. IV (1974) Table 2.2B'
O O 0.008 0.006 'International Tables Vol. IV (1974) Table 2.2B'
N N 0.004 0.003 'International Tables Vol. IV (1974) Table 2.2B'
C C 0.002 0.002 'International Tables Vol. IV (1974) Table 2.2B'
H H 0 0 'International Tables Vol. IV (1974) Table 2.2B'
